data_7243230
loop_
_publ_author_name
'Mohlala, Reagan L.'
'Coyanis, E. Mabel'
'Fernandes, Manuel A.'
'Bode, Moira L.'

_publ_section_title
;
 Catalyst-free synthesis of novel 1,5-benzodiazepines and
 3,4-dihydroquinoxalines using isocyanide-based one-pot, three- and
 four-component reactions
;
_journal_issue 39
_journal_name_full 'RSC Advances'
_journal_page_first 24466
_journal_page_last 24473
_journal_paper_doi 10.1039/D1RA04444C
_journal_volume 11
_journal_year 2021
_chemical_formula_moiety 'C19 H29 N3'
_chemical_formula_sum 'C19 H29 N3'
_chemical_formula_weight 299.45
_chemical_melting_point 395.0(10)
_space_group_crystal_system monoclinic
_space_group_IT_number 14
_space_group_name_Hall '-P 2yn'
_space_group_name_H-M_alt 'P 1 21/n 1'
_atom_sites_solution_hydrogens mixed
_atom_sites_solution_primary dual
_audit_creation_date 2020-09-15
_audit_creation_method
;
Olex2 1.2
(compiled 2018.05.29 svn.r3508 for OlexSys, GUI svn.r5506)
;
_audit_update_record
;
2021-06-03 deposited with the CCDC.	2021-07-07 downloaded from the CCDC.
;
_cell_angle_alpha 90
_cell_angle_beta 90.6124(19)
_cell_angle_gamma 90
_cell_formula_units_Z 4
_cell_length_a 12.5443(4)
_cell_length_b 10.8032(3)
_cell_length_c 13.1304(4)
_cell_measurement_reflns_used 5384
_cell_measurement_temperature 173(2)
_cell_measurement_theta_max 26.74
_cell_measurement_theta_min 2.26
_cell_volume 1779.31(9)
_computing_cell_refinement 'SAINT v8.34A (Bruker, 2013)'
_computing_data_reduction 'SAINT v8.34A (Bruker, 2013)'
_computing_molecular_graphics 'Olex2 (Dolomanov et al., 2009)'
_computing_publication_material 'Olex2 (Dolomanov et al., 2009)'
_computing_structure_refinement 'ShelXL (Sheldrick, 2015)'
_computing_structure_solution 'ShelXT (Sheldrick, 2015)'
_diffrn_ambient_temperature 173.15
_diffrn_measured_fraction_theta_full 1.000
_diffrn_measured_fraction_theta_max 1.000
_diffrn_measurement_device_type 'Bruker APEX-II CCD'
_diffrn_measurement_method '\f and \w scans'
_diffrn_radiation_type MoK\a
_diffrn_radiation_wavelength 0.71073
_diffrn_reflns_av_R_equivalents 0.0405
_diffrn_reflns_av_unetI/netI 0.0291
_diffrn_reflns_Laue_measured_fraction_full 1.000
_diffrn_reflns_Laue_measured_fraction_max 1.000
_diffrn_reflns_limit_h_max 16
_diffrn_reflns_limit_h_min -16
_diffrn_reflns_limit_k_max 14
_diffrn_reflns_limit_k_min -14
_diffrn_reflns_limit_l_max 17
_diffrn_reflns_limit_l_min -17
_diffrn_reflns_number 28352
_diffrn_reflns_point_group_measured_fraction_full 1.000
_diffrn_reflns_point_group_measured_fraction_max 1.000
_diffrn_reflns_theta_full 25.242
_diffrn_reflns_theta_max 28.000
_diffrn_reflns_theta_min 2.233
_diffrn_standards_number 0
_exptl_absorpt_coefficient_mu 0.066
_exptl_absorpt_correction_T_max 0.8621
_exptl_absorpt_correction_T_min 0.8278
_exptl_absorpt_correction_type multi-scan
_exptl_absorpt_process_details
'SADABS-2016/2 (Bruker,2016/2) was used for absorption correction. wR2(int) was 0.0541 before and 0.0489 after correction. The Ratio of minimum to maximum transmission is 0.9602. The \l/2 correction factor is Not present.'
_exptl_crystal_colour colourless
_exptl_crystal_density_diffrn 1.118
_exptl_crystal_description shard
_exptl_crystal_F_000 656
_exptl_crystal_recrystallization_method 'Re-crystallisation from solvent: Ethyl-Acetate'
_exptl_crystal_size_max 0.526
_exptl_crystal_size_mid 0.295
_exptl_crystal_size_min 0.197
_refine_diff_density_max 0.229
_refine_diff_density_min -0.186
_refine_diff_density_rms 0.038
_refine_ls_extinction_method none
_refine_ls_goodness_of_fit_ref 1.055
_refine_ls_hydrogen_treatment mixed
_refine_ls_matrix_type full
_refine_ls_number_parameters 211
_refine_ls_number_reflns 4297
_refine_ls_number_restraints 0
_refine_ls_restrained_S_all 1.055
_refine_ls_R_factor_all 0.0617
_refine_ls_R_factor_gt 0.0421
_refine_ls_shift/su_max 0.001
_refine_ls_shift/su_mean 0.000
_refine_ls_structure_factor_coef Fsqd
_refine_ls_weighting_details 'w=1/[\s^2^(Fo^2^)+(0.0471P)^2^+0.3284P] where P=(Fo^2^+2Fc^2^)/3'
_refine_ls_weighting_scheme calc
_refine_ls_wR_factor_gt 0.0994
_refine_ls_wR_factor_ref 0.1092
_reflns_Friedel_coverage 0.000
_reflns_number_gt 3186
_reflns_number_total 4297
_reflns_threshold_expression 'I > 2\s(I)'
_cod_data_source_file d1ra04444c2.cif
_cod_data_source_block CPMD10e_20m_mb6_cm1_dimed_0f
_cod_depositor_comments
;
The following automatic conversions were performed:

data item '_chemical_melting_point' value '394-396' was changed to
'395.0(10)' -- the average value was taken and precision was
estimated.

Automatic conversion script
Id: cif_fix_values 7556 2019-12-06 15:28:31Z antanas 
;
_cod_database_code 7243230
_shelx_shelxl_version_number 2018/3
_shelx_space_group_comment
;
The symmetry employed for this shelxl refinement is uniquely defined
by the following loop, which should always be used as a source of
symmetry information in preference to the above space-group names.
They are only intended as comments.
;
_shelx_estimated_absorpt_t_max 0.987
_shelx_estimated_absorpt_t_min 0.966
_olex2_refinement_description
;
1. Fixed Uiso
 At 1.2 times of:
  All C(H) groups, All C(H,H) groups
 At 1.5 times of:
  All C(H,H,H) groups
2.a Secondary CH2 refined with riding coordinates:
 C10(H10A,H10B)
2.b Aromatic/amide H refined with riding coordinates:
 C2(H2), C5(H5)
2.c Idealised Me refined as rotating group:
 C7(H7A,H7B,H7C), C8(H8A,H8B,H8C), C13(H13A,H13B,H13C), C14(H14A,H14B,H14C),
 C15(H15A,H15B,H15C), C17(H17A,H17B,H17C), C18(H18A,H18B,H18C), C19(H19A,H19B,
 H19C)
;
_olex2_submission_special_instructions 'No special instructions were received'

loop_
_space_group_symop_operation_xyz
'x, y, z'
'-x+1/2, y+1/2, -z+1/2'
'-x, -y, -z'
'x-1/2, -y-1/2, z-1/2'

loop_
_atom_site_label
_atom_site_type_symbol
_atom_site_fract_x
_atom_site_fract_y
_atom_site_fract_z
_atom_site_U_iso_or_equiv
_atom_site_adp_type
_atom_site_occupancy
_atom_site_site_symmetry_order
_atom_site_calc_flag
_atom_site_refinement_flags_posn
_atom_site_refinement_flags_adp
_atom_site_refinement_flags_occupancy
_atom_site_disorder_assembly
_atom_site_disorder_group
C1 C 0.65744(9) 0.35463(10) 0.57927(8) 0.0229(2) Uani 1 1 d . . . . .
C2 C 0.62870(9) 0.23066(11) 0.56572(9) 0.0260(3) Uani 1 1 d . . . . .
H2 H 0.558058 0.205541 0.580905 0.031 Uiso 1 1 calc R . . . .
C3 C 0.70059(10) 0.14340(11) 0.53070(9) 0.0273(3) Uani 1 1 d . . . . .
C4 C 0.80583(10) 0.17952(11) 0.51062(9) 0.0294(3) Uani 1 1 d . . . . .
C5 C 0.83308(9) 0.30341(11) 0.52011(9) 0.0278(3) Uani 1 1 d . . . . .
H5 H 0.903586 0.328593 0.504445 0.033 Uiso 1 1 calc R . . . .
C6 C 0.76018(9) 0.39165(11) 0.55186(8) 0.0238(2) Uani 1 1 d . . . . .
C7 C 0.66569(11) 0.01116(12) 0.51498(11) 0.0382(3) Uani 1 1 d . . . . .
H7A H 0.709629 -0.043624 0.557587 0.057 Uiso 1 1 calc GR . . . .
H7B H 0.674048 -0.011404 0.443221 0.057 Uiso 1 1 calc GR . . . .
H7C H 0.590700 0.002544 0.533930 0.057 Uiso 1 1 calc GR . . . .
C8 C 0.88830(11) 0.08601(13) 0.47922(12) 0.0431(4) Uani 1 1 d . . . . .
H8A H 0.864474 0.044297 0.416731 0.065 Uiso 1 1 calc GR . . . .
H8B H 0.897927 0.024732 0.533581 0.065 Uiso 1 1 calc GR . . . .
H8C H 0.956126 0.128165 0.466934 0.065 Uiso 1 1 calc GR . . . .
C9 C 0.81888(9) 0.56941(11) 0.65715(9) 0.0283(3) Uani 1 1 d . . . . .
C10 C 0.71055(9) 0.57349(12) 0.71329(9) 0.0300(3) Uani 1 1 d . . . . .
H10A H 0.703703 0.501864 0.759796 0.036 Uiso 1 1 calc R . . . .
H10B H 0.704172 0.650656 0.753430 0.036 Uiso 1 1 calc R . . . .
C11 C 0.62430(9) 0.56855(11) 0.62854(8) 0.0238(2) Uani 1 1 d . . . . .
C12 C 0.68950(9) 0.58800(10) 0.53212(8) 0.0223(2) Uani 1 1 d . . . . .
C13 C 0.90147(11) 0.48659(14) 0.70784(11) 0.0409(3) Uani 1 1 d . . . . .
H13A H 0.871272 0.403878 0.717861 0.061 Uiso 1 1 calc GR . . . .
H13B H 0.922152 0.521730 0.773969 0.061 Uiso 1 1 calc GR . . . .
H13C H 0.964347 0.480684 0.664448 0.061 Uiso 1 1 calc GR . . . .
C14 C 0.86362(11) 0.69948(13) 0.64559(10) 0.0382(3) Uani 1 1 d . . . . .
H14A H 0.929519 0.696196 0.606274 0.057 Uiso 1 1 calc GR . . . .
H14B H 0.878815 0.734350 0.713101 0.057 Uiso 1 1 calc GR . . . .
H14C H 0.811332 0.751670 0.609964 0.057 Uiso 1 1 calc GR . . . .
C15 C 0.53218(10) 0.65609(12) 0.64480(10) 0.0305(3) Uani 1 1 d . . . . .
H15A H 0.479245 0.644988 0.590127 0.046 Uiso 1 1 calc GR . . . .
H15B H 0.558246 0.741596 0.644235 0.046 Uiso 1 1 calc GR . . . .
H15C H 0.499263 0.638484 0.710583 0.046 Uiso 1 1 calc GR . . . .
C16 C 0.72011(10) 0.65324(11) 0.35796(9) 0.0276(3) Uani 1 1 d . . . . .
C17 C 0.82476(11) 0.72195(13) 0.37731(11) 0.0383(3) Uani 1 1 d . . . . .
H17A H 0.809996 0.801517 0.410113 0.057 Uiso 1 1 calc GR . . . .
H17B H 0.860532 0.736369 0.312390 0.057 Uiso 1 1 calc GR . . . .
H17C H 0.870915 0.672062 0.421843 0.057 Uiso 1 1 calc GR . . . .
C18 C 0.65055(11) 0.72816(13) 0.28400(10) 0.0375(3) Uani 1 1 d . . . . .
H18A H 0.583734 0.683670 0.270840 0.056 Uiso 1 1 calc GR . . . .
H18B H 0.688529 0.739661 0.219851 0.056 Uiso 1 1 calc GR . . . .
H18C H 0.634846 0.809143 0.313942 0.056 Uiso 1 1 calc GR . . . .
C19 C 0.74235(12) 0.52602(12) 0.31257(10) 0.0375(3) Uani 1 1 d . . . . .
H19A H 0.789297 0.479347 0.358709 0.056 Uiso 1 1 calc GR . . . .
H19B H 0.777002 0.535802 0.246515 0.056 Uiso 1 1 calc GR . . . .
H19C H 0.675048 0.481143 0.303318 0.056 Uiso 1 1 calc GR . . . .
N1 N 0.58489(8) 0.43962(9) 0.62059(7) 0.0245(2) Uani 1 1 d . . . . .
N2 N 0.78963(7) 0.52278(9) 0.55125(7) 0.0245(2) Uani 1 1 d . . . . .
N3 N 0.65636(7) 0.64238(9) 0.45306(7) 0.0243(2) Uani 1 1 d . . . . .
H1 H 0.5182(12) 0.4299(14) 0.5968(11) 0.044(4) Uiso 1 1 d . . . . .

loop_
_atom_site_aniso_label
_atom_site_aniso_U_11
_atom_site_aniso_U_22
_atom_site_aniso_U_33
_atom_site_aniso_U_23
_atom_site_aniso_U_13
_atom_site_aniso_U_12
C1 0.0234(5) 0.0258(6) 0.0193(5) 0.0015(4) -0.0007(4) 0.0040(4)
C2 0.0252(5) 0.0287(6) 0.0240(6) 0.0029(5) -0.0015(5) 0.0007(5)
C3 0.0335(6) 0.0245(6) 0.0237(6) 0.0018(5) -0.0037(5) 0.0033(5)
C4 0.0312(6) 0.0285(6) 0.0283(6) 0.0016(5) 0.0001(5) 0.0093(5)
C5 0.0233(6) 0.0306(7) 0.0295(6) 0.0021(5) 0.0018(5) 0.0045(5)
C6 0.0244(5) 0.0246(6) 0.0223(6) 0.0016(4) -0.0002(4) 0.0035(4)
C7 0.0436(8) 0.0288(7) 0.0422(8) -0.0025(6) -0.0011(6) 0.0014(6)
C8 0.0406(7) 0.0320(7) 0.0567(9) 0.0012(7) 0.0084(7) 0.0133(6)
C9 0.0262(6) 0.0327(7) 0.0260(6) -0.0034(5) -0.0032(5) 0.0010(5)
C10 0.0292(6) 0.0376(7) 0.0230(6) -0.0027(5) -0.0022(5) 0.0020(5)
C11 0.0248(5) 0.0258(6) 0.0207(6) -0.0011(4) 0.0010(4) 0.0023(5)
C12 0.0221(5) 0.0204(5) 0.0246(6) -0.0037(4) 0.0006(4) 0.0003(4)
C13 0.0349(7) 0.0497(9) 0.0377(8) -0.0036(6) -0.0116(6) 0.0074(6)
C14 0.0382(7) 0.0390(8) 0.0374(7) -0.0077(6) -0.0009(6) -0.0076(6)
C15 0.0303(6) 0.0321(7) 0.0291(6) -0.0033(5) 0.0040(5) 0.0073(5)
C16 0.0332(6) 0.0249(6) 0.0250(6) 0.0013(5) 0.0064(5) -0.0002(5)
C17 0.0374(7) 0.0389(8) 0.0387(8) 0.0009(6) 0.0093(6) -0.0066(6)
C18 0.0471(8) 0.0373(8) 0.0282(7) 0.0094(6) 0.0048(6) 0.0021(6)
C19 0.0533(8) 0.0311(7) 0.0282(7) -0.0029(5) 0.0099(6) 0.0008(6)
N1 0.0209(5) 0.0263(5) 0.0264(5) -0.0005(4) 0.0018(4) 0.0026(4)
N2 0.0232(5) 0.0253(5) 0.0249(5) -0.0004(4) -0.0004(4) 0.0019(4)
N3 0.0271(5) 0.0223(5) 0.0235(5) -0.0005(4) 0.0021(4) 0.0004(4)

loop_
_atom_type_symbol
_atom_type_description
_atom_type_scat_dispersion_real
_atom_type_scat_dispersion_imag
_atom_type_scat_source
C C 0.0033 0.0016 'International Tables Vol C Tables 4.2.6.8 and 6.1.1.4'
H H 0.0000 0.0000 'International Tables Vol C Tables 4.2.6.8 and 6.1.1.4'
N N 0.0061 0.0033 'International Tables Vol C Tables 4.2.6.8 and 6.1.1.4'

loop_
_geom_angle_atom_site_label_1
_geom_angle_atom_site_label_2
_geom_angle_atom_site_label_3
_geom_angle
_geom_angle_site_symmetry_1
_geom_angle_site_symmetry_3
_geom_angle_publ_flag
C2 C1 C6 118.54(10) . . ?
C2 C1 N1 120.51(10) . . ?
C6 C1 N1 120.94(10) . . ?
C1 C2 H2 119.1 . . ?
C3 C2 C1 121.73(11) . . ?
C3 C2 H2 119.1 . . ?
C2 C3 C4 119.31(11) . . ?
C2 C3 C7 120.05(11) . . ?
C4 C3 C7 120.65(11) . . ?
C3 C4 C8 120.98(12) . . ?
C5 C4 C3 118.86(11) . . ?
C5 C4 C8 120.17(12) . . ?
C4 C5 H5 119.1 . . ?
C4 C5 C6 121.83(11) . . ?
C6 C5 H5 119.1 . . ?
C1 C6 N2 120.72(10) . . ?
C5 C6 C1 119.48(11) . . ?
C5 C6 N2 119.72(10) . . ?
C3 C7 H7A 109.5 . . ?
C3 C7 H7B 109.5 . . ?
C3 C7 H7C 109.5 . . ?
H7A C7 H7B 109.5 . . ?
H7A C7 H7C 109.5 . . ?
H7B C7 H7C 109.5 . . ?
C4 C8 H8A 109.5 . . ?
C4 C8 H8B 109.5 . . ?
C4 C8 H8C 109.5 . . ?
H8A C8 H8B 109.5 . . ?
H8A C8 H8C 109.5 . . ?
H8B C8 H8C 109.5 . . ?
C13 C9 C10 113.90(11) . . ?
C13 C9 C14 109.72(11) . . ?
C13 C9 N2 111.28(10) . . ?
C14 C9 C10 110.28(10) . . ?
N2 C9 C10 103.87(9) . . ?
N2 C9 C14 107.49(10) . . ?
C9 C10 H10A 110.6 . . ?
C9 C10 H10B 110.6 . . ?
H10A C10 H10B 108.8 . . ?
C11 C10 C9 105.47(9) . . ?
C11 C10 H10A 110.6 . . ?
C11 C10 H10B 110.6 . . ?
C12 C11 C10 102.41(9) . . ?
C15 C11 C10 114.06(10) . . ?
C15 C11 C12 116.61(10) . . ?
N1 C11 C10 108.29(9) . . ?
N1 C11 C12 104.59(9) . . ?
N1 C11 C15 110.09(9) . . ?
N2 C12 C11 104.96(9) . . ?
N3 C12 C11 124.87(10) . . ?
N3 C12 N2 130.01(10) . . ?
C9 C13 H13A 109.5 . . ?
C9 C13 H13B 109.5 . . ?
C9 C13 H13C 109.5 . . ?
H13A C13 H13B 109.5 . . ?
H13A C13 H13C 109.5 . . ?
H13B C13 H13C 109.5 . . ?
C9 C14 H14A 109.5 . . ?
C9 C14 H14B 109.5 . . ?
C9 C14 H14C 109.5 . . ?
H14A C14 H14B 109.5 . . ?
H14A C14 H14C 109.5 . . ?
H14B C14 H14C 109.5 . . ?
C11 C15 H15A 109.5 . . ?
C11 C15 H15B 109.5 . . ?
C11 C15 H15C 109.5 . . ?
H15A C15 H15B 109.5 . . ?
H15A C15 H15C 109.5 . . ?
H15B C15 H15C 109.5 . . ?
C17 C16 C18 109.38(11) . . ?
C19 C16 C17 110.04(11) . . ?
C19 C16 C18 109.52(11) . . ?
N3 C16 C17 111.46(10) . . ?
N3 C16 C18 105.38(10) . . ?
N3 C16 C19 110.94(10) . . ?
C16 C17 H17A 109.5 . . ?
C16 C17 H17B 109.5 . . ?
C16 C17 H17C 109.5 . . ?
H17A C17 H17B 109.5 . . ?
H17A C17 H17C 109.5 . . ?
H17B C17 H17C 109.5 . . ?
C16 C18 H18A 109.5 . . ?
C16 C18 H18B 109.5 . . ?
C16 C18 H18C 109.5 . . ?
H18A C18 H18B 109.5 . . ?
H18A C18 H18C 109.5 . . ?
H18B C18 H18C 109.5 . . ?
C16 C19 H19A 109.5 . . ?
C16 C19 H19B 109.5 . . ?
C16 C19 H19C 109.5 . . ?
H19A C19 H19B 109.5 . . ?
H19A C19 H19C 109.5 . . ?
H19B C19 H19C 109.5 . . ?
C1 N1 C11 115.11(9) . . ?
C1 N1 H1 113.3(10) . . ?
C11 N1 H1 116.4(10) . . ?
C6 N2 C9 111.96(9) . . ?
C12 N2 C6 104.56(8) . . ?
C12 N2 C9 101.32(8) . . ?
C12 N3 C16 123.39(10) . . ?

loop_
_geom_bond_atom_site_label_1
_geom_bond_atom_site_label_2
_geom_bond_distance
_geom_bond_site_symmetry_2
_geom_bond_publ_flag
C1 C2 1.3978(16) . ?
C1 C6 1.4002(16) . ?
C1 N1 1.4058(14) . ?
C2 H2 0.9500 . ?
C2 C3 1.3865(16) . ?
C3 C4 1.4043(17) . ?
C3 C7 1.5078(17) . ?
C4 C5 1.3866(17) . ?
C4 C8 1.5065(17) . ?
C5 H5 0.9500 . ?
C5 C6 1.3882(16) . ?
C6 N2 1.4640(15) . ?
C7 H7A 0.9800 . ?
C7 H7B 0.9800 . ?
C7 H7C 0.9800 . ?
C8 H8A 0.9800 . ?
C8 H8B 0.9800 . ?
C8 H8C 0.9800 . ?
C9 C10 1.5535(17) . ?
C9 C13 1.5174(17) . ?
C9 C14 1.5213(18) . ?
C9 N2 1.5202(15) . ?
C10 H10A 0.9900 . ?
C10 H10B 0.9900 . ?
C10 C11 1.5447(16) . ?
C11 C12 1.5291(16) . ?
C11 C15 1.5101(15) . ?
C11 N1 1.4813(15) . ?
C12 N2 1.4595(14) . ?
C12 N3 1.2595(15) . ?
C13 H13A 0.9800 . ?
C13 H13B 0.9800 . ?
C13 H13C 0.9800 . ?
C14 H14A 0.9800 . ?
C14 H14B 0.9800 . ?
C14 H14C 0.9800 . ?
C15 H15A 0.9800 . ?
C15 H15B 0.9800 . ?
C15 H15C 0.9800 . ?
C16 C17 1.5270(18) . ?
C16 C18 1.5302(17) . ?
C16 C19 1.5250(17) . ?
C16 N3 1.4948(15) . ?
C17 H17A 0.9800 . ?
C17 H17B 0.9800 . ?
C17 H17C 0.9800 . ?
C18 H18A 0.9800 . ?
C18 H18B 0.9800 . ?
C18 H18C 0.9800 . ?
C19 H19A 0.9800 . ?
C19 H19B 0.9800 . ?
C19 H19C 0.9800 . ?
N1 H1 0.896(16) . ?

loop_
_geom_torsion_atom_site_label_1
_geom_torsion_atom_site_label_2
_geom_torsion_atom_site_label_3
_geom_torsion_atom_site_label_4
_geom_torsion
_geom_torsion_site_symmetry_1
_geom_torsion_site_symmetry_2
_geom_torsion_site_symmetry_3
_geom_torsion_site_symmetry_4
_geom_torsion_publ_flag
C1 C2 C3 C4 1.60(17) . . . . ?
C1 C2 C3 C7 -178.68(11) . . . . ?
C1 C6 N2 C9 81.52(12) . . . . ?
C1 C6 N2 C12 -27.35(13) . . . . ?
C2 C1 C6 C5 -5.20(16) . . . . ?
C2 C1 C6 N2 171.58(10) . . . . ?
C2 C1 N1 C11 -178.54(10) . . . . ?
C2 C3 C4 C5 -4.14(17) . . . . ?
C2 C3 C4 C8 175.88(12) . . . . ?
C3 C4 C5 C6 2.03(18) . . . . ?
C4 C5 C6 C1 2.70(17) . . . . ?
C4 C5 C6 N2 -174.10(10) . . . . ?
C5 C6 N2 C9 -101.71(12) . . . . ?
C5 C6 N2 C12 149.42(10) . . . . ?
C6 C1 C2 C3 3.10(16) . . . . ?
C6 C1 N1 C11 2.18(15) . . . . ?
C7 C3 C4 C5 176.14(11) . . . . ?
C7 C3 C4 C8 -3.84(18) . . . . ?
C8 C4 C5 C6 -177.99(12) . . . . ?
C9 C10 C11 C12 -10.77(12) . . . . ?
C9 C10 C11 C15 -137.68(11) . . . . ?
C9 C10 C11 N1 99.38(11) . . . . ?
C10 C9 N2 C6 -71.43(11) . . . . ?
C10 C9 N2 C12 39.50(11) . . . . ?
C10 C11 C12 N2 36.58(11) . . . . ?
C10 C11 C12 N3 -147.70(11) . . . . ?
C10 C11 N1 C1 -70.72(12) . . . . ?
C11 C12 N2 C6 68.70(10) . . . . ?
C11 C12 N2 C9 -47.79(10) . . . . ?
C11 C12 N3 C16 -176.30(10) . . . . ?
C12 C11 N1 C1 37.95(12) . . . . ?
C13 C9 C10 C11 -138.25(11) . . . . ?
C13 C9 N2 C6 51.54(13) . . . . ?
C13 C9 N2 C12 162.46(10) . . . . ?
C14 C9 C10 C11 97.88(11) . . . . ?
C14 C9 N2 C6 171.70(9) . . . . ?
C14 C9 N2 C12 -77.38(11) . . . . ?
C15 C11 C12 N2 161.83(9) . . . . ?
C15 C11 C12 N3 -22.45(16) . . . . ?
C15 C11 N1 C1 163.97(9) . . . . ?
C17 C16 N3 C12 -60.09(15) . . . . ?
C18 C16 N3 C12 -178.65(11) . . . . ?
C19 C16 N3 C12 62.91(15) . . . . ?
N1 C1 C2 C3 -176.19(10) . . . . ?
N1 C1 C6 C5 174.09(10) . . . . ?
N1 C1 C6 N2 -9.13(16) . . . . ?
N1 C11 C12 N2 -76.33(10) . . . . ?
N1 C11 C12 N3 99.39(12) . . . . ?
N2 C9 C10 C11 -17.03(12) . . . . ?
N2 C12 N3 C16 -1.70(19) . . . . ?
N3 C12 N2 C6 -106.71(13) . . . . ?
N3 C12 N2 C9 136.80(12) . . . . ?
